data_7033625
loop_
_publ_author_name
'Fischer, Paul J.'
'Weberg, Alexander B.'
'Bohrmann, Trent D.'
'Xu, Hanyue'
'Young, Victor G.'

_publ_section_title
;
 Group VI metal complexes of tris(diphenylphosphinomethyl)phenylborate:
 modulation of ligand donation via coordination of M(CO)3 units at the
 borate phenyl substituent.
;
_journal_issue 8
_journal_name_full 'Dalton transactions (Cambridge, England : 2003)'
_journal_page_first 3737
_journal_page_last 3744
_journal_paper_doi 10.1039/c4dt03857f
_journal_volume 44
_journal_year 2015
_chemical_formula_moiety 'C48 H41 B Mn O3 P3, 2(C4 H8 O)'
_chemical_formula_sum 'C56 H57 B Mn O5 P3'
_chemical_formula_weight 968.67
_chemical_melting_point 537.5(5)
_chemical_name_common 14160a
_chemical_name_systematic Mn(CO)3(PhBP3)
_space_group_crystal_system monoclinic
_space_group_IT_number 14
_space_group_name_Hall '-P 2ybc'
_space_group_name_H-M_alt 'P 1 21/c 1'
_symmetry_space_group_name_Hall '-P 2ybc'
_symmetry_space_group_name_H-M 'P 1 21/c 1'
_atom_sites_solution_hydrogens geom
_audit_creation_method SHELXL-2014
_audit_update_record
;
2014-12-15 deposited with the CCDC.
2015-01-12 downloaded from the CCDC.
;
_cell_angle_alpha 90
_cell_angle_beta 110.360(2)
_cell_angle_gamma 90
_cell_formula_units_Z 4
_cell_length_a 21.363(3)
_cell_length_b 9.8951(15)
_cell_length_c 24.197(4)
_cell_measurement_reflns_used 2716
_cell_measurement_temperature 123(2)
_cell_measurement_theta_max 27.38
_cell_measurement_theta_min 2.25
_cell_volume 4795.4(13)
_computing_cell_refinement 'Bruker SAINT'
_computing_data_collection 'Bruker APEX2'
_computing_data_reduction 'Bruker SAINT'
_computing_molecular_graphics 'Bruker SHELXTL'
_computing_publication_material 'Bruker SHELXTL'
_computing_structure_refinement 'SHELXL-2014 (Sheldrick, 2012)'
_computing_structure_solution 'SHELXS-97 (Sheldrick, 2008)'
_diffrn_ambient_temperature 123(2)
_diffrn_measured_fraction_theta_full 1.000
_diffrn_measured_fraction_theta_max 0.995
_diffrn_measurement_device_type 'Bruker APEX-II CCD'
_diffrn_measurement_method '\f and \w scans'
_diffrn_radiation_type MoK\a
_diffrn_radiation_wavelength 0.71073
_diffrn_reflns_av_R_equivalents 0.0420
_diffrn_reflns_av_unetI/netI 0.0389
_diffrn_reflns_Laue_measured_fraction_full 1.000
_diffrn_reflns_Laue_measured_fraction_max 0.995
_diffrn_reflns_limit_h_max 25
_diffrn_reflns_limit_h_min -27
_diffrn_reflns_limit_k_max 12
_diffrn_reflns_limit_k_min -12
_diffrn_reflns_limit_l_max 31
_diffrn_reflns_limit_l_min -29
_diffrn_reflns_number 44288
_diffrn_reflns_point_group_measured_fraction_full 1.000
_diffrn_reflns_point_group_measured_fraction_max 0.995
_diffrn_reflns_theta_full 25.242
_diffrn_reflns_theta_max 27.416
_diffrn_reflns_theta_min 1.728
_diffrn_source 'sealed tube'
_exptl_absorpt_coefficient_mu 0.425
_exptl_absorpt_correction_T_max 0.7456
_exptl_absorpt_correction_T_min 0.6669
_exptl_absorpt_correction_type multi-scan
_exptl_absorpt_process_details 'SADABs 2012/1 (Sheldrick, 2014)'
_exptl_crystal_colour colourless
_exptl_crystal_density_diffrn 1.342
_exptl_crystal_description Block
_exptl_crystal_F_000 2032
_exptl_crystal_recrystallization_method 'Re-crystallisation from solvent: THF/pentane'
_exptl_crystal_size_max 0.350
_exptl_crystal_size_mid 0.250
_exptl_crystal_size_min 0.150
_exptl_transmission_factor_max 0.7456
_exptl_transmission_factor_min 0.6669
_refine_diff_density_max 0.503
_refine_diff_density_min -0.413
_refine_diff_density_rms 0.061
_refine_ls_extinction_method none
_refine_ls_goodness_of_fit_ref 1.019
_refine_ls_hydrogen_treatment constr
_refine_ls_matrix_type full
_refine_ls_number_parameters 599
_refine_ls_number_reflns 10875
_refine_ls_number_restraints 118
_refine_ls_restrained_S_all 1.055
_refine_ls_R_factor_all 0.0576
_refine_ls_R_factor_gt 0.0402
_refine_ls_shift/su_max 0.003
_refine_ls_shift/su_mean 0.000
_refine_ls_structure_factor_coef Fsqd
_refine_ls_weighting_details 'w=1/[\s^2^(Fo^2^)+(0.0464P)^2^+3.1683P] where P=(Fo^2^+2Fc^2^)/3'
_refine_ls_weighting_scheme calc
_refine_ls_wR_factor_gt 0.0947
_refine_ls_wR_factor_ref 0.1044
_reflns_Friedel_coverage 0.000
_reflns_number_gt 8485
_reflns_number_total 10875
_reflns_threshold_expression 'I > 2\s(I)'
_cod_data_source_file c4dt03857f2.cif
_cod_data_source_block 14160a
_cod_depositor_comments
;
The following automatic conversions were performed:

'_chemical_melting_point' value '537-538' was changed to '537.5(5)' -
the average value was taken and precision was estimated.

Automatic conversion script
Id: cif_fix_values 2935 2014-11-11 08:27:57Z andrius 

 Adding full bibliography for 7033620--7033630.cif.
;
_cod_original_cell_volume 4795.6(12)
_cod_database_code 7033625
_shelx_space_group_comment
;
The symmetry employed for this shelxl refinement is uniquely defined
by the following loop, which should always be used as a source of
symmetry information in preference to the above space-group names.
They are only intended as comments.
;
_shelx_estimated_absorpt_t_min 0.865
_shelx_estimated_absorpt_t_max 0.939
_shelxl_version_number 2014-3

loop_
_space_group_symop_operation_xyz
'x, y, z'
'-x, y+1/2, -z+1/2'
'-x, -y, -z'
'x, -y-1/2, z-1/2'

loop_
_atom_site_label
_atom_site_type_symbol
_atom_site_fract_x
_atom_site_fract_y
_atom_site_fract_z
_atom_site_U_iso_or_equiv
_atom_site_adp_type
_atom_site_occupancy
_atom_site_site_symmetry_order
_atom_site_calc_flag
_atom_site_refinement_flags_posn
_atom_site_refinement_flags_adp
_atom_site_refinement_flags_occupancy
_atom_site_disorder_assembly
_atom_site_disorder_group
Mn1 Mn 0.81184(2) 0.33744(3) 0.08944(2) 0.01561(8) Uani 1 1 d . . . . .
C1 C 0.89991(10) 0.3361(2) 0.13358(9) 0.0212(4) Uani 1 1 d . . . . .
O1 O 0.95594(7) 0.34523(16) 0.16011(7) 0.0323(4) Uani 1 1 d . . . . .
C2 C 0.83336(10) 0.3389(2) 0.02371(9) 0.0198(4) Uani 1 1 d . . . . .
O2 O 0.84978(8) 0.34535(16) -0.01668(7) 0.0277(3) Uani 1 1 d . . . . .
C3 C 0.81477(10) 0.5203(2) 0.08960(9) 0.0217(4) Uani 1 1 d . . . . .
O3 O 0.81851(8) 0.63539(15) 0.08727(7) 0.0325(4) Uani 1 1 d . . . . .
P1 P 0.79823(2) 0.09829(5) 0.08316(2) 0.01567(11) Uani 1 1 d . . . . .
P2 P 0.78420(2) 0.33146(5) 0.17601(2) 0.01586(11) Uani 1 1 d . . . . .
P3 P 0.69800(2) 0.34693(5) 0.03183(2) 0.01560(11) Uani 1 1 d . . . . .
C4 C 0.74411(9) 0.04218(19) 0.12184(8) 0.0167(4) Uani 1 1 d . . . . .
H4A H 0.7276 -0.0497 0.1080 0.020 Uiso 1 1 calc R U . . .
H4B H 0.7704 0.0364 0.1645 0.020 Uiso 1 1 calc R U . . .
C5 C 0.76376(10) 0.0172(2) 0.00990(9) 0.0188(4) Uani 1 1 d . . . . .
C6 C 0.79442(11) 0.0371(2) -0.03194(9) 0.0247(5) Uani 1 1 d . . . . .
H6A H 0.8327 0.0935 -0.0226 0.030 Uiso 1 1 calc R U . . .
C7 C 0.76983(12) -0.0244(2) -0.08689(10) 0.0317(5) Uani 1 1 d . . . . .
H7A H 0.7909 -0.0090 -0.1150 0.038 Uiso 1 1 calc R U . . .
C8 C 0.71457(13) -0.1083(2) -0.10065(10) 0.0357(6) Uani 1 1 d . . . . .
H8A H 0.6973 -0.1493 -0.1385 0.043 Uiso 1 1 calc R U . . .
C9 C 0.68462(12) -0.1324(2) -0.05937(10) 0.0321(5) Uani 1 1 d . . . . .
H9A H 0.6475 -0.1917 -0.0684 0.039 Uiso 1 1 calc R U . . .
C10 C 0.70886(10) -0.0697(2) -0.00469(9) 0.0239(4) Uani 1 1 d . . . . .
H10A H 0.6877 -0.0862 0.0233 0.029 Uiso 1 1 calc R U . . .
C11 C 0.87814(9) 0.00856(19) 0.11146(8) 0.0180(4) Uani 1 1 d . . . . .
C12 C 0.93234(10) 0.0546(2) 0.09672(9) 0.0214(4) Uani 1 1 d . . . . .
H12A H 0.9267 0.1290 0.0706 0.026 Uiso 1 1 calc R U . . .
C13 C 0.99410(10) -0.0075(2) 0.11993(10) 0.0251(5) Uani 1 1 d . . . . .
H13A H 1.0306 0.0244 0.1097 0.030 Uiso 1 1 calc R U . . .
C14 C 1.00286(11) -0.1156(2) 0.15790(10) 0.0268(5) Uani 1 1 d . . . . .
H14A H 1.0455 -0.1570 0.1742 0.032 Uiso 1 1 calc R U . . .
C15 C 0.94967(11) -0.1635(2) 0.17216(10) 0.0249(5) Uani 1 1 d . . . . .
H15A H 0.9556 -0.2386 0.1980 0.030 Uiso 1 1 calc R U . . .
C16 C 0.88728(10) -0.1020(2) 0.14875(9) 0.0205(4) Uani 1 1 d . . . . .
H16A H 0.8508 -0.1359 0.1584 0.025 Uiso 1 1 calc R U . . .
C17 C 0.69989(9) 0.27109(19) 0.16094(8) 0.0176(4) Uani 1 1 d . . . . .
H17A H 0.6954 0.2403 0.1983 0.021 Uiso 1 1 calc R U . . .
H17B H 0.6685 0.3471 0.1458 0.021 Uiso 1 1 calc R U . . .
C18 C 0.83417(10) 0.2267(2) 0.23921(8) 0.0192(4) Uani 1 1 d . . . . .
C19 C 0.81576(11) 0.2226(2) 0.28927(9) 0.0254(5) Uani 1 1 d . . . . .
H19A H 0.7792 0.2756 0.2905 0.031 Uiso 1 1 calc R U . . .
C20 C 0.85010(12) 0.1424(2) 0.33713(10) 0.0309(5) Uani 1 1 d . . . . .
H20A H 0.8370 0.1408 0.3708 0.037 Uiso 1 1 calc R U . . .
C21 C 0.90361(11) 0.0643(2) 0.33599(10) 0.0303(5) Uani 1 1 d . . . . .
H21A H 0.9268 0.0084 0.3686 0.036 Uiso 1 1 calc R U . . .
C22 C 0.92276(11) 0.0687(2) 0.28720(9) 0.0268(5) Uani 1 1 d . . . . .
H22A H 0.9596 0.0160 0.2863 0.032 Uiso 1 1 calc R U . . .
C23 C 0.88845(10) 0.1499(2) 0.23930(9) 0.0216(4) Uani 1 1 d . . . . .
H23A H 0.9024 0.1527 0.2061 0.026 Uiso 1 1 calc R U . . .
C24 C 0.79315(10) 0.49355(19) 0.21555(8) 0.0188(4) Uani 1 1 d . . . . .
C25 C 0.85466(11) 0.5595(2) 0.23394(9) 0.0241(4) Uani 1 1 d . . . . .
H25A H 0.8913 0.5204 0.2261 0.029 Uiso 1 1 calc R U . . .
C26 C 0.86275(12) 0.6823(2) 0.26372(10) 0.0291(5) Uani 1 1 d . . . . .
H26A H 0.9051 0.7256 0.2768 0.035 Uiso 1 1 calc R U . . .
C27 C 0.80959(12) 0.7409(2) 0.27416(10) 0.0307(5) Uani 1 1 d . . . . .
H27A H 0.8148 0.8262 0.2933 0.037 Uiso 1 1 calc R U . . .
C28 C 0.74863(12) 0.6758(2) 0.25685(10) 0.0298(5) Uani 1 1 d . . . . .
H28A H 0.7121 0.7163 0.2644 0.036 Uiso 1 1 calc R U . . .
C29 C 0.74036(11) 0.5511(2) 0.22835(9) 0.0237(4) Uani 1 1 d . . . . .
H29A H 0.6987 0.5055 0.2177 0.028 Uiso 1 1 calc R U . . .
C30 C 0.64854(9) 0.20864(19) 0.04482(9) 0.0175(4) Uani 1 1 d . . . . .
H30A H 0.6026 0.2415 0.0374 0.021 Uiso 1 1 calc R U . . .
H30B H 0.6459 0.1358 0.0161 0.021 Uiso 1 1 calc R U . . .
C31 C 0.64935(10) 0.49778(19) 0.03594(9) 0.0198(4) Uani 1 1 d . . . . .
C32 C 0.66890(11) 0.5898(2) 0.08200(9) 0.0234(4) Uani 1 1 d . . . . .
H32A H 0.7105 0.5781 0.1130 0.028 Uiso 1 1 calc R U . . .
C33 C 0.62866(12) 0.6986(2) 0.08348(11) 0.0309(5) Uani 1 1 d . . . . .
H33A H 0.6423 0.7596 0.1158 0.037 Uiso 1 1 calc R U . . .
C34 C 0.56886(13) 0.7187(2) 0.03815(11) 0.0364(6) Uani 1 1 d . . . . .
H34A H 0.5417 0.7943 0.0388 0.044 Uiso 1 1 calc R U . . .
C35 C 0.54864(12) 0.6285(3) -0.00811(11) 0.0369(6) Uani 1 1 d . . . . .
H35A H 0.5074 0.6419 -0.0394 0.044 Uiso 1 1 calc R U . . .
C36 C 0.58804(11) 0.5187(2) -0.00925(10) 0.0288(5) Uani 1 1 d . . . . .
H36A H 0.5733 0.4565 -0.0411 0.035 Uiso 1 1 calc R U . . .
C37 C 0.68604(9) 0.3541(2) -0.04688(8) 0.0184(4) Uani 1 1 d . . . . .
C38 C 0.70394(11) 0.4732(2) -0.06875(9) 0.0246(5) Uani 1 1 d . . . . .
H38A H 0.7198 0.5481 -0.0431 0.030 Uiso 1 1 calc R U . . .
C39 C 0.69899(11) 0.4837(2) -0.12695(10) 0.0314(5) Uani 1 1 d . . . . .
H39A H 0.7114 0.5652 -0.1412 0.038 Uiso 1 1 calc R U . . .
C40 C 0.67581(12) 0.3746(3) -0.16479(10) 0.0324(5) Uani 1 1 d . . . . .
H40A H 0.6722 0.3815 -0.2049 0.039 Uiso 1 1 calc R U . . .
C41 C 0.65811(11) 0.2567(2) -0.14393(9) 0.0291(5) Uani 1 1 d . . . . .
H41A H 0.6427 0.1819 -0.1697 0.035 Uiso 1 1 calc R U . . .
C42 C 0.66272(10) 0.2462(2) -0.08530(9) 0.0227(4) Uani 1 1 d . . . . .
H42A H 0.6498 0.1647 -0.0714 0.027 Uiso 1 1 calc R U . . .
B1 B 0.67831(11) 0.1444(2) 0.11221(10) 0.0161(4) Uani 1 1 d . . . . .
C43 C 0.62012(10) 0.05969(19) 0.12686(9) 0.0181(4) Uani 1 1 d . . . . .
C44 C 0.63572(10) -0.0095(2) 0.18061(9) 0.0214(4) Uani 1 1 d . . . . .
H44A H 0.6809 -0.0113 0.2065 0.026 Uiso 1 1 calc R U . . .
C45 C 0.58806(12) -0.0751(2) 0.19751(10) 0.0288(5) Uani 1 1 d . . . . .
H45A H 0.6009 -0.1203 0.2344 0.035 Uiso 1 1 calc R U . . .
C46 C 0.52179(12) -0.0752(2) 0.16082(11) 0.0323(5) Uani 1 1 d . . . . .
H46A H 0.4889 -0.1198 0.1723 0.039 Uiso 1 1 calc R U . . .
C47 C 0.50440(11) -0.0093(2) 0.10738(11) 0.0311(5) Uani 1 1 d . . . . .
H47A H 0.4591 -0.0083 0.0818 0.037 Uiso 1 1 calc R U . . .
C48 C 0.55290(10) 0.0557(2) 0.09072(10) 0.0237(4) Uani 1 1 d . . . . .
H48A H 0.5398 0.0989 0.0534 0.028 Uiso 1 1 calc R U . . .
O4 O 0.59238(8) 0.42257(15) 0.23380(8) 0.0411(4) Uani 1 1 d D U . . .
C49 C 0.54753(12) 0.3206(2) 0.20298(15) 0.0586(9) Uani 1 1 d D U . . .
H49A H 0.5428 0.2519 0.2310 0.070 Uiso 1 1 calc R U . A 1
H49B H 0.5647 0.2754 0.1747 0.070 Uiso 1 1 calc R U . A 1
C50 C 0.48158(11) 0.3838(3) 0.17094(12) 0.0491(7) Uani 0.773(7) 1 d D U P B 1
H50A H 0.4515 0.3788 0.1941 0.059 Uiso 0.773(7) 1 calc R U P B 1
H50B H 0.4596 0.3410 0.1320 0.059 Uiso 0.773(7) 1 calc R U P B 1
C51 C 0.50205(17) 0.5301(3) 0.16466(16) 0.0557(13) Uani 0.773(7) 1 d D U P B 1
H51A H 0.5157 0.5409 0.1298 0.067 Uiso 0.773(7) 1 calc R U P B 1
H51B H 0.4654 0.5940 0.1617 0.067 Uiso 0.773(7) 1 calc R U P B 1
C52 C 0.55996(12) 0.5498(2) 0.22079(12) 0.0491(7) Uani 0.773(7) 1 d D U P B 1
H52A H 0.5907 0.6195 0.2156 0.059 Uiso 0.773(7) 1 calc R U P B 1
H52B H 0.5443 0.5784 0.2530 0.059 Uiso 0.773(7) 1 calc R U P B 1
C50' C 0.48158(11) 0.3838(3) 0.17094(12) 0.0491(7) Uani 0.227(7) 1 d D U P B 2
H50C H 0.4452 0.3329 0.1780 0.059 Uiso 0.227(7) 1 calc R U P B 2
H50D H 0.4729 0.3862 0.1280 0.059 Uiso 0.227(7) 1 calc R U P B 2
C51' C 0.48670(16) 0.5260(5) 0.1958(5) 0.0557(13) Uani 0.227(7) 1 d D U P B 2
H51C H 0.4646 0.5923 0.1644 0.067 Uiso 0.227(7) 1 calc R U P B 2
H51D H 0.4664 0.5315 0.2268 0.067 Uiso 0.227(7) 1 calc R U P B 2
C52' C 0.55996(12) 0.5498(2) 0.22079(12) 0.0491(7) Uani 0.227(7) 1 d D U P B 2
H52C H 0.5749 0.5993 0.1920 0.059 Uiso 0.227(7) 1 calc R U P B 2
H52D H 0.5711 0.6049 0.2571 0.059 Uiso 0.227(7) 1 calc R U P B 2
O5 O 0.97878(9) 0.7120(2) -0.04318(8) 0.0540(5) Uani 1 1 d D . . . .
C53 C 0.91378(12) 0.7687(3) -0.05686(13) 0.0575(8) Uani 1 1 d D . . . .
H53A H 0.8881 0.7612 -0.0996 0.069 Uiso 1 1 calc R U . . .
H53B H 0.9167 0.8651 -0.0454 0.069 Uiso 1 1 calc R U . . .
C54 C 0.88148(11) 0.6876(3) -0.02192(13) 0.0569(9) Uani 1 1 d D . . . .
H54A H 0.8592 0.6065 -0.0440 0.068 Uiso 1 1 calc R U . . .
H54B H 0.8483 0.7423 -0.0116 0.068 Uiso 1 1 calc R U . . .
C55 C 0.94008(11) 0.6487(3) 0.03305(10) 0.0386(6) Uani 1 1 d D . . . .
H55A H 0.9392 0.7006 0.0677 0.046 Uiso 1 1 calc R U . . .
H55B H 0.9391 0.5510 0.0415 0.046 Uiso 1 1 calc R U . . .
C56 C 1.00066(11) 0.6836(3) 0.01831(10) 0.0438(6) Uani 1 1 d D . . . .
H56A H 1.0234 0.7634 0.0412 0.053 Uiso 1 1 calc R U . . .
H56B H 1.0324 0.6069 0.0279 0.053 Uiso 1 1 calc R U . . .

loop_
_atom_site_aniso_label
_atom_site_aniso_U_11
_atom_site_aniso_U_22
_atom_site_aniso_U_33
_atom_site_aniso_U_23
_atom_site_aniso_U_13
_atom_site_aniso_U_12
Mn1 0.01407(15) 0.01660(14) 0.01560(15) -0.00065(11) 0.00447(11) -0.00197(11)
C1 0.0236(11) 0.0207(10) 0.0200(10) -0.0013(8) 0.0084(8) -0.0022(8)
O1 0.0175(8) 0.0382(9) 0.0350(9) -0.0043(7) 0.0013(7) -0.0069(7)
C2 0.0167(10) 0.0181(9) 0.0236(11) 0.0008(8) 0.0055(8) 0.0010(8)
O2 0.0281(8) 0.0340(9) 0.0242(8) 0.0012(7) 0.0132(7) 0.0008(7)
C3 0.0201(10) 0.0259(11) 0.0199(10) -0.0019(8) 0.0080(8) -0.0051(8)
O3 0.0419(10) 0.0186(8) 0.0417(10) -0.0019(7) 0.0202(8) -0.0078(7)
P1 0.0132(2) 0.0170(2) 0.0157(2) -0.00026(19) 0.00363(18) 0.00003(18)
P2 0.0156(2) 0.0161(2) 0.0150(2) -0.00171(18) 0.00417(19) -0.00255(19)
P3 0.0146(2) 0.0157(2) 0.0158(2) -0.00012(19) 0.00427(19) 0.00039(19)
C4 0.0157(9) 0.0171(9) 0.0168(9) -0.0002(7) 0.0052(7) -0.0015(7)
C5 0.0171(10) 0.0192(9) 0.0176(10) -0.0020(8) 0.0028(8) 0.0043(8)
C6 0.0245(11) 0.0260(11) 0.0232(11) -0.0018(9) 0.0077(9) 0.0040(9)
C7 0.0368(13) 0.0368(13) 0.0224(11) -0.0013(10) 0.0114(10) 0.0099(10)
C8 0.0393(14) 0.0360(13) 0.0233(12) -0.0115(10) 0.0000(10) 0.0070(11)
C9 0.0300(13) 0.0274(12) 0.0324(13) -0.0081(10) 0.0025(10) -0.0009(9)
C10 0.0218(11) 0.0233(10) 0.0246(11) -0.0027(8) 0.0053(8) 0.0006(8)
C11 0.0148(9) 0.0202(9) 0.0171(10) -0.0032(7) 0.0031(7) 0.0017(7)
C12 0.0176(10) 0.0243(10) 0.0222(11) 0.0024(8) 0.0068(8) 0.0017(8)
C13 0.0164(10) 0.0295(11) 0.0307(12) 0.0017(9) 0.0097(9) 0.0002(8)
C14 0.0167(10) 0.0292(11) 0.0304(12) -0.0005(9) 0.0029(9) 0.0046(9)
C15 0.0255(11) 0.0209(10) 0.0265(11) 0.0025(9) 0.0067(9) 0.0042(9)
C16 0.0199(10) 0.0189(9) 0.0230(10) -0.0013(8) 0.0077(8) -0.0008(8)
C17 0.0143(9) 0.0208(10) 0.0181(10) -0.0015(8) 0.0062(8) -0.0034(8)
C18 0.0166(10) 0.0207(10) 0.0161(10) -0.0013(8) 0.0004(8) -0.0048(8)
C19 0.0233(11) 0.0303(11) 0.0211(11) -0.0003(9) 0.0056(9) -0.0045(9)
C20 0.0327(13) 0.0389(13) 0.0189(11) 0.0016(9) 0.0059(9) -0.0098(10)
C21 0.0316(12) 0.0265(11) 0.0227(11) 0.0044(9) -0.0034(9) -0.0052(9)
C22 0.0243(11) 0.0228(10) 0.0256(11) -0.0017(9) -0.0010(9) -0.0009(9)
C23 0.0222(10) 0.0211(10) 0.0174(10) -0.0044(8) 0.0019(8) -0.0037(8)
C24 0.0231(10) 0.0176(9) 0.0146(9) -0.0011(7) 0.0055(8) -0.0029(8)
C25 0.0233(11) 0.0260(11) 0.0226(11) -0.0025(8) 0.0072(9) -0.0045(9)
C26 0.0336(13) 0.0269(11) 0.0243(11) -0.0049(9) 0.0068(9) -0.0136(9)
C27 0.0434(14) 0.0210(10) 0.0273(12) -0.0071(9) 0.0119(10) -0.0080(10)
C28 0.0357(13) 0.0262(11) 0.0290(12) -0.0069(9) 0.0129(10) 0.0012(10)
C29 0.0242(11) 0.0244(10) 0.0221(11) -0.0050(8) 0.0073(9) -0.0042(9)
C30 0.0129(9) 0.0173(9) 0.0214(10) -0.0021(8) 0.0047(8) -0.0024(7)
C31 0.0201(10) 0.0168(9) 0.0245(11) 0.0007(8) 0.0104(8) 0.0007(8)
C32 0.0279(11) 0.0206(10) 0.0242(11) 0.0004(8) 0.0123(9) 0.0001(8)
C33 0.0422(14) 0.0207(11) 0.0352(13) -0.0035(9) 0.0202(11) 0.0025(10)
C34 0.0405(15) 0.0270(12) 0.0473(15) 0.0036(11) 0.0222(12) 0.0128(11)
C35 0.0282(13) 0.0403(14) 0.0408(14) 0.0014(11) 0.0103(11) 0.0141(10)
C36 0.0231(11) 0.0283(11) 0.0322(12) -0.0041(9) 0.0063(9) 0.0056(9)
C37 0.0137(9) 0.0246(10) 0.0151(9) 0.0026(8) 0.0027(7) 0.0041(8)
C38 0.0239(11) 0.0265(11) 0.0225(11) 0.0044(9) 0.0068(9) 0.0018(9)
C39 0.0306(13) 0.0377(13) 0.0268(12) 0.0130(10) 0.0111(10) 0.0036(10)
C40 0.0318(13) 0.0487(14) 0.0166(11) 0.0075(10) 0.0081(9) 0.0119(11)
C41 0.0277(12) 0.0371(13) 0.0179(11) -0.0021(9) 0.0022(9) 0.0086(10)
C42 0.0204(10) 0.0246(10) 0.0205(10) 0.0009(8) 0.0038(8) 0.0040(8)
B1 0.0140(10) 0.0167(10) 0.0180(11) -0.0005(8) 0.0059(8) -0.0003(8)
C43 0.0173(10) 0.0167(9) 0.0217(10) -0.0055(8) 0.0086(8) -0.0016(7)
C44 0.0229(11) 0.0184(10) 0.0245(11) -0.0026(8) 0.0104(9) -0.0011(8)
C45 0.0395(13) 0.0236(11) 0.0300(12) -0.0003(9) 0.0205(10) -0.0042(10)
C46 0.0327(13) 0.0296(12) 0.0432(14) -0.0048(10) 0.0242(11) -0.0108(10)
C47 0.0194(11) 0.0335(12) 0.0407(14) -0.0064(10) 0.0107(10) -0.0072(9)
C48 0.0202(11) 0.0241(10) 0.0270(11) -0.0017(9) 0.0086(9) -0.0026(8)
O4 0.0329(9) 0.0322(9) 0.0469(11) 0.0083(8) -0.0001(8) 0.0017(7)
C49 0.0356(15) 0.0393(15) 0.085(2) -0.0135(15) 0.0000(15) 0.0012(12)
C50 0.0340(14) 0.0600(17) 0.0483(16) -0.0006(13) 0.0080(12) 0.0011(12)
C51 0.040(2) 0.0458(18) 0.063(3) 0.0125(18) -0.0051(18) 0.0090(15)
C52 0.0442(16) 0.0350(14) 0.0657(19) 0.0017(13) 0.0162(14) 0.0057(12)
C50' 0.0340(14) 0.0600(17) 0.0483(16) -0.0006(13) 0.0080(12) 0.0011(12)
C51' 0.040(2) 0.0458(18) 0.063(3) 0.0125(18) -0.0051(18) 0.0090(15)
C52' 0.0442(16) 0.0350(14) 0.0657(19) 0.0017(13) 0.0162(14) 0.0057(12)
O5 0.0593(13) 0.0679(14) 0.0474(12) 0.0126(10) 0.0345(11) 0.0097(11)
C53 0.0517(19) 0.060(2) 0.059(2) 0.0212(16) 0.0172(15) 0.0046(15)
C54 0.0346(16) 0.0532(18) 0.079(2) 0.0290(16) 0.0150(15) 0.0007(13)
C55 0.0347(14) 0.0495(16) 0.0336(14) -0.0059(11) 0.0145(11) -0.0077(12)
C56 0.0379(15) 0.0544(17) 0.0428(16) -0.0029(13) 0.0186(12) -0.0054(12)

loop_
_atom_type_symbol
_atom_type_description
_atom_type_scat_dispersion_real
_atom_type_scat_dispersion_imag
_atom_type_scat_source
C C 0.0033 0.0016 'International Tables Vol C Tables 4.2.6.8 and 6.1.1.4'
H H 0.0000 0.0000 'International Tables Vol C Tables 4.2.6.8 and 6.1.1.4'
B B 0.0013 0.0007 'International Tables Vol C Tables 4.2.6.8 and 6.1.1.4'
O O 0.0106 0.0060 'International Tables Vol C Tables 4.2.6.8 and 6.1.1.4'
P P 0.1023 0.0942 'International Tables Vol C Tables 4.2.6.8 and 6.1.1.4'
Mn Mn 0.3368 0.7283 'International Tables Vol C Tables 4.2.6.8 and 6.1.1.4'

loop_
_geom_angle_atom_site_label_1
_geom_angle_atom_site_label_2
_geom_angle_atom_site_label_3
_geom_angle
C2 Mn1 C3 88.55(9)
C2 Mn1 C1 89.36(9)
C3 Mn1 C1 88.75(9)
C2 Mn1 P3 90.31(6)
C3 Mn1 P3 89.39(7)
C1 Mn1 P3 178.11(7)
C2 Mn1 P2 178.98(7)
C3 Mn1 P2 92.42(7)
C1 Mn1 P2 90.33(7)
P3 Mn1 P2 90.04(2)
C2 Mn1 P1 90.84(6)
C3 Mn1 P1 174.96(7)
C1 Mn1 P1 96.25(7)
P3 Mn1 P1 85.618(19)
P2 Mn1 P1 88.229(19)
O1 C1 Mn1 174.72(19)
O2 C2 Mn1 176.07(18)
O3 C3 Mn1 175.88(19)
C4 P1 C11 109.74(9)
C4 P1 C5 104.47(9)
C11 P1 C5 99.01(9)
C4 P1 Mn1 110.95(6)
C11 P1 Mn1 112.35(6)
C5 P1 Mn1 119.40(7)
C17 P2 C24 107.94(9)
C17 P2 C18 103.26(9)
C24 P2 C18 97.64(9)
C17 P2 Mn1 111.54(7)
C24 P2 Mn1 115.14(7)
C18 P2 Mn1 119.74(7)
C30 P3 C37 109.20(9)
C30 P3 C31 103.15(9)
C37 P3 C31 98.47(9)
C30 P3 Mn1 114.26(6)
C37 P3 Mn1 111.09(6)
C31 P3 Mn1 119.22(7)
B1 C4 P1 113.44(13)
B1 C4 H4A 108.9
P1 C4 H4A 108.9
B1 C4 H4B 108.9
P1 C4 H4B 108.9
H4A C4 H4B 107.7
C10 C5 C6 117.85(18)
C10 C5 P1 121.90(16)
C6 C5 P1 120.18(15)
C7 C6 C5 121.0(2)
C7 C6 H6A 119.5
C5 C6 H6A 119.5
C8 C7 C6 120.0(2)
C8 C7 H7A 120.0
C6 C7 H7A 120.0
C9 C8 C7 120.0(2)
C9 C8 H8A 120.0
C7 C8 H8A 120.0
C8 C9 C10 120.0(2)
C8 C9 H9A 120.0
C10 C9 H9A 120.0
C9 C10 C5 121.2(2)
C9 C10 H10A 119.4
C5 C10 H10A 119.4
C16 C11 C12 118.68(18)
C16 C11 P1 121.80(15)
C12 C11 P1 119.49(15)
C13 C12 C11 120.50(19)
C13 C12 H12A 119.8
C11 C12 H12A 119.8
C14 C13 C12 120.2(2)
C14 C13 H13A 119.9
C12 C13 H13A 119.9
C13 C14 C15 120.0(2)
C13 C14 H14A 120.0
C15 C14 H14A 120.0
C14 C15 C16 120.1(2)
C14 C15 H15A 119.9
C16 C15 H15A 119.9
C11 C16 C15 120.47(19)
C11 C16 H16A 119.8
C15 C16 H16A 119.8
B1 C17 P2 113.60(13)
B1 C17 H17A 108.8
P2 C17 H17A 108.8
B1 C17 H17B 108.8
P2 C17 H17B 108.8
H17A C17 H17B 107.7
C23 C18 C19 118.06(19)
C23 C18 P2 123.44(16)
C19 C18 P2 118.50(16)
C20 C19 C18 120.9(2)
C20 C19 H19A 119.5
C18 C19 H19A 119.5
C19 C20 C21 120.2(2)
C19 C20 H20A 119.9
C21 C20 H20A 119.9
C22 C21 C20 119.4(2)
C22 C21 H21A 120.3
C20 C21 H21A 120.3
C21 C22 C23 120.3(2)
C21 C22 H22A 119.8
C23 C22 H22A 119.8
C18 C23 C22 121.1(2)
C18 C23 H23A 119.5
C22 C23 H23A 119.5
C29 C24 C25 118.96(18)
C29 C24 P2 121.74(15)
C25 C24 P2 119.29(16)
C26 C25 C24 120.5(2)
C26 C25 H25A 119.8
C24 C25 H25A 119.8
C27 C26 C25 120.1(2)
C27 C26 H26A 119.9
C25 C26 H26A 119.9
C26 C27 C28 120.0(2)
C26 C27 H27A 120.0
C28 C27 H27A 120.0
C27 C28 C29 120.4(2)
C27 C28 H28A 119.8
C29 C28 H28A 119.8
C24 C29 C28 120.0(2)
C24 C29 H29A 120.0
C28 C29 H29A 120.0
B1 C30 P3 114.26(13)
B1 C30 H30A 108.7
P3 C30 H30A 108.7
B1 C30 H30B 108.7
P3 C30 H30B 108.7
H30A C30 H30B 107.6
C32 C31 C36 118.01(19)
C32 C31 P3 123.93(16)
C36 C31 P3 118.04(15)
C31 C32 C33 121.0(2)
C31 C32 H32A 119.5
C33 C32 H32A 119.5
C34 C33 C32 120.2(2)
C34 C33 H33A 119.9
C32 C33 H33A 119.9
C33 C34 C35 119.7(2)
C33 C34 H34A 120.2
C35 C34 H34A 120.2
C34 C35 C36 120.3(2)
C34 C35 H35A 119.8
C36 C35 H35A 119.8
C35 C36 C31 120.8(2)
C35 C36 H36A 119.6
C31 C36 H36A 119.6
C42 C37 C38 118.42(19)
C42 C37 P3 123.60(16)
C38 C37 P3 117.93(15)
C39 C38 C37 121.0(2)
C39 C38 H38A 119.5
C37 C38 H38A 119.5
C38 C39 C40 119.9(2)
C38 C39 H39A 120.1
C40 C39 H39A 120.1
C41 C40 C39 119.8(2)
C41 C40 H40A 120.1
C39 C40 H40A 120.1
C40 C41 C42 120.4(2)
C40 C41 H41A 119.8
C42 C41 H41A 119.8
C37 C42 C41 120.5(2)
C37 C42 H42A 119.8
C41 C42 H42A 119.8
C43 B1 C30 110.44(16)
C43 B1 C17 105.96(15)
C30 B1 C17 108.87(15)
C43 B1 C4 108.87(15)
C30 B1 C4 112.53(16)
C17 B1 C4 109.95(15)
C48 C43 C44 115.27(18)
C48 C43 B1 124.83(18)
C44 C43 B1 119.80(17)
C45 C44 C43 122.7(2)
C45 C44 H44A 118.6
C43 C44 H44A 118.6
C44 C45 C46 120.3(2)
C44 C45 H45A 119.9
C46 C45 H45A 119.9
C47 C46 C45 118.9(2)
C47 C46 H46A 120.6
C45 C46 H46A 120.6
C46 C47 C48 120.3(2)
C46 C47 H47A 119.8
C48 C47 H47A 119.8
C47 C48 C43 122.5(2)
C47 C48 H48A 118.7
C43 C48 H48A 118.7
C49 O4 C52 109.13(17)
O4 C49 C50 108.70(16)
O4 C49 H49A 110.0
C50 C49 H49A 110.0
O4 C49 H49B 110.0
C50 C49 H49B 110.0
H49A C49 H49B 108.3
C49 C50 C51 101.35(17)
C49 C50 H50A 111.5
C51 C50 H50A 111.5
C49 C50 H50B 111.5
C51 C50 H50B 111.5
H50A C50 H50B 109.3
C52 C51 C50 101.96(16)
C52 C51 H51A 111.4
C50 C51 H51A 111.4
C52 C51 H51B 111.4
C50 C51 H51B 111.4
H51A C51 H51B 109.2
O4 C52 C51 105.70(18)
O4 C52 H52A 110.6
C51 C52 H52A 110.6
O4 C52 H52B 110.6
C51 C52 H52B 110.6
H52A C52 H52B 108.7
H51C C51' H51D 109.1
C53 O5 C56 105.04(18)
O5 C53 C54 105.16(18)
O5 C53 H53A 110.7
C54 C53 H53A 110.7
O5 C53 H53B 110.7
C54 C53 H53B 110.7
H53A C53 H53B 108.8
C53 C54 C55 103.19(16)
C53 C54 H54A 111.1
C55 C54 H54A 111.1
C53 C54 H54B 111.1
C55 C54 H54B 111.1
H54A C54 H54B 109.1
C56 C55 C54 104.44(15)
C56 C55 H55A 110.9
C54 C55 H55A 110.9
C56 C55 H55B 110.9
C54 C55 H55B 110.9
H55A C55 H55B 108.9
O5 C56 C55 107.32(16)
O5 C56 H56A 110.3
C55 C56 H56A 110.3
O5 C56 H56B 110.3
C55 C56 H56B 110.3
H56A C56 H56B 108.5

loop_
_geom_bond_atom_site_label_1
_geom_bond_atom_site_label_2
_geom_bond_distance
Mn1 C2 1.803(2)
Mn1 C3 1.811(2)
Mn1 C1 1.812(2)
Mn1 P3 2.3467(6)
Mn1 P2 2.3667(7)
Mn1 P1 2.3826(7)
C1 O1 1.148(2)
C2 O2 1.150(2)
C3 O3 1.144(2)
P1 C4 1.809(2)
P1 C11 1.833(2)
P1 C5 1.849(2)
P2 C17 1.8103(19)
P2 C24 1.843(2)
P2 C18 1.849(2)
P3 C30 1.8217(19)
P3 C37 1.833(2)
P3 C31 1.841(2)
C4 B1 1.681(3)
C4 H4A 0.9900
C4 H4B 0.9900
C5 C10 1.397(3)
C5 C6 1.398(3)
C6 C7 1.389(3)
C6 H6A 0.9500
C7 C8 1.386(4)
C7 H7A 0.9500
C8 C9 1.381(4)
C8 H8A 0.9500
C9 C10 1.388(3)
C9 H9A 0.9500
C10 H10A 0.9500
C11 C16 1.388(3)
C11 C12 1.401(3)
C12 C13 1.385(3)
C12 H12A 0.9500
C13 C14 1.379(3)
C13 H13A 0.9500
C14 C15 1.382(3)
C14 H14A 0.9500
C15 C16 1.394(3)
C15 H15A 0.9500
C16 H16A 0.9500
C17 B1 1.672(3)
C17 H17A 0.9900
C17 H17B 0.9900
C18 C23 1.386(3)
C18 C19 1.398(3)
C19 C20 1.385(3)
C19 H19A 0.9500
C20 C21 1.388(3)
C20 H20A 0.9500
C21 C22 1.378(3)
C21 H21A 0.9500
C22 C23 1.391(3)
C22 H22A 0.9500
C23 H23A 0.9500
C24 C29 1.391(3)
C24 C25 1.394(3)
C25 C26 1.392(3)
C25 H25A 0.9500
C26 C27 1.375(3)
C26 H26A 0.9500
C27 C28 1.381(3)
C27 H27A 0.9500
C28 C29 1.394(3)
C28 H28A 0.9500
C29 H29A 0.9500
C30 B1 1.657(3)
C30 H30A 0.9900
C30 H30B 0.9900
C31 C32 1.386(3)
C31 C36 1.399(3)
C32 C33 1.386(3)
C32 H32A 0.9500
C33 C34 1.378(3)
C33 H33A 0.9500
C34 C35 1.378(4)
C34 H34A 0.9500
C35 C36 1.381(3)
C35 H35A 0.9500
C36 H36A 0.9500
C37 C42 1.390(3)
C37 C38 1.399(3)
C38 C39 1.379(3)
C38 H38A 0.9500
C39 C40 1.390(3)
C39 H39A 0.9500
C40 C41 1.376(3)
C40 H40A 0.9500
C41 C42 1.391(3)
C41 H41A 0.9500
C42 H42A 0.9500
B1 C43 1.637(3)
C43 C48 1.398(3)
C43 C44 1.403(3)
C44 C45 1.384(3)
C44 H44A 0.9500
C45 C46 1.385(3)
C45 H45A 0.9500
C46 C47 1.379(3)
C46 H46A 0.9500
C47 C48 1.393(3)
C47 H47A 0.9500
C48 H48A 0.9500
O4 C49 1.412(2)
O4 C52 1.419(2)
C49 C50 1.489(2)
C49 H49A 0.9900
C49 H49B 0.9900
C50 C51 1.535(3)
C50 H50A 0.9900
C50 H50B 0.9900
C51 C52 1.498(3)
C51 H51A 0.9900
C51 H51B 0.9900
C52 H52A 0.9900
C52 H52B 0.9900
C51' H51C 0.9900
C51' H51D 0.9900
O5 C53 1.425(2)
O5 C56 1.424(2)
C53 C54 1.497(2)
C53 H53A 0.9900
C53 H53B 0.9900
C54 C55 1.525(3)
C54 H54A 0.9900
C54 H54B 0.9900
C55 C56 1.498(2)
C55 H55A 0.9900
C55 H55B 0.9900
C56 H56A 0.9900
C56 H56B 0.9900

loop_
_geom_torsion_atom_site_label_1
_geom_torsion_atom_site_label_2
_geom_torsion_atom_site_label_3
_geom_torsion_atom_site_label_4
_geom_torsion
C11 P1 C4 B1 165.06(13)
C5 P1 C4 B1 -89.61(14)
Mn1 P1 C4 B1 40.31(14)
C4 P1 C5 C10 -1.92(19)
C11 P1 C5 C10 111.29(17)
Mn1 P1 C5 C10 -126.62(15)
C4 P1 C5 C6 -178.98(16)
C11 P1 C5 C6 -65.77(17)
Mn1 P1 C5 C6 56.32(18)
C10 C5 C6 C7 1.9(3)
P1 C5 C6 C7 179.10(16)
C5 C6 C7 C8 -0.8(3)
C6 C7 C8 C9 -1.0(3)
C7 C8 C9 C10 1.7(3)
C8 C9 C10 C5 -0.5(3)
C6 C5 C10 C9 -1.3(3)
P1 C5 C10 C9 -178.38(16)
C4 P1 C11 C16 10.92(19)
C5 P1 C11 C16 -98.08(17)
Mn1 P1 C11 C16 134.86(15)
C4 P1 C11 C12 -167.11(16)
C5 P1 C11 C12 83.89(17)
Mn1 P1 C11 C12 -43.17(18)
C16 C11 C12 C13 -1.3(3)
P1 C11 C12 C13 176.81(16)
C11 C12 C13 C14 0.0(3)
C12 C13 C14 C15 1.0(3)
C13 C14 C15 C16 -0.7(3)
C12 C11 C16 C15 1.6(3)
P1 C11 C16 C15 -176.44(16)
C14 C15 C16 C11 -0.6(3)
C24 P2 C17 B1 166.72(13)
C18 P2 C17 B1 -90.58(15)
Mn1 P2 C17 B1 39.28(15)
C17 P2 C18 C23 125.04(17)
C24 P2 C18 C23 -124.42(17)
Mn1 P2 C18 C23 0.36(19)
C17 P2 C18 C19 -53.87(17)
C24 P2 C18 C19 56.67(17)
Mn1 P2 C18 C19 -178.55(13)
C23 C18 C19 C20 -1.1(3)
P2 C18 C19 C20 177.91(17)
C18 C19 C20 C21 -0.1(3)
C19 C20 C21 C22 0.8(3)
C20 C21 C22 C23 -0.5(3)
C19 C18 C23 C22 1.4(3)
P2 C18 C23 C22 -177.50(15)
C21 C22 C23 C18 -0.7(3)
C17 P2 C24 C29 -1.0(2)
C18 P2 C24 C29 -107.62(18)
Mn1 P2 C24 C29 124.36(16)
C17 P2 C24 C25 178.08(16)
C18 P2 C24 C25 71.43(18)
Mn1 P2 C24 C25 -56.59(18)
C29 C24 C25 C26 -1.1(3)
P2 C24 C25 C26 179.78(16)
C24 C25 C26 C27 -1.3(3)
C25 C26 C27 C28 2.2(3)
C26 C27 C28 C29 -0.5(3)
C25 C24 C29 C28 2.8(3)
P2 C24 C29 C28 -178.15(16)
C27 C28 C29 C24 -2.0(3)
C37 P3 C30 B1 153.34(14)
C31 P3 C30 B1 -102.68(15)
Mn1 P3 C30 B1 28.25(16)
C30 P3 C31 C32 108.65(18)
C37 P3 C31 C32 -139.25(18)
Mn1 P3 C31 C32 -19.2(2)
C30 P3 C31 C36 -69.38(19)
C37 P3 C31 C36 42.72(19)
Mn1 P3 C31 C36 162.73(15)
C36 C31 C32 C33 0.5(3)
P3 C31 C32 C33 -177.51(17)
C31 C32 C33 C34 -1.5(3)
C32 C33 C34 C35 1.3(4)
C33 C34 C35 C36 -0.1(4)
C34 C35 C36 C31 -0.8(4)
C32 C31 C36 C35 0.6(3)
P3 C31 C36 C35 178.75(19)
C30 P3 C37 C42 -20.2(2)
C31 P3 C37 C42 -127.37(18)
Mn1 P3 C37 C42 106.73(17)
C30 P3 C37 C38 162.45(16)
C31 P3 C37 C38 55.27(17)
Mn1 P3 C37 C38 -70.63(16)
C42 C37 C38 C39 -0.3(3)
P3 C37 C38 C39 177.18(17)
C37 C38 C39 C40 0.1(3)
C38 C39 C40 C41 -0.2(3)
C39 C40 C41 C42 0.6(3)
C38 C37 C42 C41 0.7(3)
P3 C37 C42 C41 -176.67(16)
C40 C41 C42 C37 -0.8(3)
P3 C30 B1 C43 161.08(13)
P3 C30 B1 C17 45.13(19)
P3 C30 B1 C4 -77.04(18)
P2 C17 B1 C43 154.09(13)
P2 C17 B1 C30 -87.12(17)
P2 C17 B1 C4 36.60(19)
P1 C4 B1 C43 158.99(13)
P1 C4 B1 C30 36.21(19)
P1 C4 B1 C17 -85.34(17)
C30 B1 C43 C48 -7.2(3)
C17 B1 C43 C48 110.5(2)
C4 B1 C43 C48 -131.27(19)
C30 B1 C43 C44 176.52(17)
C17 B1 C43 C44 -65.7(2)
C4 B1 C43 C44 52.5(2)
C48 C43 C44 C45 -1.2(3)
B1 C43 C44 C45 175.41(18)
C43 C44 C45 C46 0.3(3)
C44 C45 C46 C47 0.2(3)
C45 C46 C47 C48 0.2(3)
C46 C47 C48 C43 -1.1(3)
C44 C43 C48 C47 1.6(3)
B1 C43 C48 C47 -174.81(19)
C52 O4 C49 C50 -3.2(4)
O4 C49 C50 C51 23.9(3)
C49 C50 C51 C52 -34.4(3)
C49 O4 C52 C51 -19.9(3)
C50 C51 C52 O4 33.9(3)
C56 O5 C53 C54 -39.8(3)
O5 C53 C54 C55 31.7(3)
C53 C54 C55 C56 -12.3(3)
C53 O5 C56 C55 31.7(3)
C54 C55 C56 O5 -11.2(3)
